data_1529126
loop_
_publ_author_name
'Guo, X.'
'Scrosati, B.'
'Ronci, F.'
'Greenbaum, S.'

_publ_section_title
;
 X-ray diffraction and (7)Li nuclear magnetic resonance studies of iron-
 and cobalt-substituted Li Ni O2 prepared from inorganic transition metal
 nitrates
;
_journal_name_full 'Solid State Ionics'
_journal_page_first 37
_journal_page_last 49
_journal_volume 168
_journal_year 2004
_chemical_formula_sum 'Fe0.2092 Li0.954 Ni0.8368 O2'
_chemical_name_systematic '(Li0.954 Ni0.0368 Fe0.0092) ((Ni0.8 Fe0.2) O2)'
_space_group_IT_number 166
_symmetry_space_group_name_Hall '-R 3 2"'
_symmetry_space_group_name_H-M 'R -3 m :H'
_cell_angle_alpha 90
_cell_angle_beta 90
_cell_angle_gamma 120
_cell_formula_units_Z 3
_cell_length_a 2.892
_cell_length_b 2.892
_cell_length_c 14.311
_cell_volume 103.657
_citation_journal_id_ASTM SSIOD3
_cod_data_source_file Guo_SSIOD3_2004_13.cif
_cod_data_source_block Fe0.2092Li0.954Ni0.8368O2
_cod_original_cell_volume 103.6567
_cod_database_code 1529126

loop_
_symmetry_equiv_pos_as_xyz
x,y,z
-y,x-y,z
-x+y,-x,z
y,x,-z
-x,-x+y,-z
x-y,-y,-z
-x,-y,-z
y,-x+y,-z
x-y,x,-z
-y,-x,z
x,x-y,z
-x+y,y,z
x+2/3,y+1/3,z+1/3
-y+2/3,x-y+1/3,z+1/3
-x+y+2/3,-x+1/3,z+1/3
y+2/3,x+1/3,-z+1/3
-x+2/3,-x+y+1/3,-z+1/3
x-y+2/3,-y+1/3,-z+1/3
-x+2/3,-y+1/3,-z+1/3
y+2/3,-x+y+1/3,-z+1/3
x-y+2/3,x+1/3,-z+1/3
-y+2/3,-x+1/3,z+1/3
x+2/3,x-y+1/3,z+1/3
-x+y+2/3,y+1/3,z+1/3
x+1/3,y+2/3,z+2/3
-y+1/3,x-y+2/3,z+2/3
-x+y+1/3,-x+2/3,z+2/3
y+1/3,x+2/3,-z+2/3
-x+1/3,-x+y+2/3,-z+2/3
x-y+1/3,-y+2/3,-z+2/3
-x+1/3,-y+2/3,-z+2/3
y+1/3,-x+y+2/3,-z+2/3
x-y+1/3,x+2/3,-z+2/3
-y+1/3,-x+2/3,z+2/3
x+1/3,x-y+2/3,z+2/3
-x+y+1/3,y+2/3,z+2/3

loop_
_atom_site_label
_atom_site_type_symbol
_atom_site_fract_x
_atom_site_fract_y
_atom_site_fract_z
_atom_site_occupancy
_atom_site_U_iso_or_equiv
Ni2 Ni+2 0 0 0 0.8 0.0
Fe1 Fe+2 0 0 0.5 0.0092 0.0
O1 O-2 0 0 0.2596 1 0.0
Fe2 Fe+2 0 0 0 0.2 0.0
Ni1 Ni+2 0 0 0.5 0.0368 0.0
Li1 Li+1 0 0 0.5 0.954 0.0
